data_7216808
loop_
_publ_author_name
'Yang, Yan'
'Yang, Jin'
'Du, Peng'
'Liu, Ying-Ying'
'Ma, Jian-Fang'

_publ_section_title
;
 A series of metal--organic frameworks based on a semi-rigid bifunctional
 ligand 5-[(1H-1,2,4-triazol-1-yl)methoxy] isophthalic acid and flexible
 N-donor bridging ligands
;
_journal_issue 28
_journal_name_full CrystEngComm
_journal_page_first 6380
_journal_paper_doi 10.1039/c3ce42625d
_journal_volume 16
_journal_year 2014
_chemical_formula_moiety 'C32 H32 Co2 N10 O12'
_chemical_formula_sum 'C32 H32 Co2 N10 O12'
_chemical_formula_weight 866.54
_chemical_name_systematic
;
 ?
;
_space_group_IT_number 15
_symmetry_cell_setting monoclinic
_symmetry_space_group_name_Hall '-C 2yc'
_symmetry_space_group_name_H-M 'C 1 2/c 1'
_atom_sites_solution_hydrogens geom
_atom_sites_solution_primary direct
_atom_sites_solution_secondary difmap
_audit_creation_method SHELXL-97
_cell_angle_alpha 90
_cell_angle_beta 113.793(7)
_cell_angle_gamma 90
_cell_formula_units_Z 4
_cell_length_a 36.0605(19)
_cell_length_b 5.2677(2)
_cell_length_c 19.4061(10)
_cell_measurement_reflns_used 6265
_cell_measurement_temperature 293(2)
_cell_measurement_theta_max 29.1370
_cell_measurement_theta_min 3.1083
_cell_volume 3373.0(3)
_computing_cell_refinement 'CrysAlisPro(1.171.35.21) (Agilent Tech., 2012)'
_computing_data_collection 'CrysAlisPro(1.171.35.21) (Agilent Tech., 2012)'
_computing_data_reduction 'CrysAlisPro(1.171.35.21) (Agilent Tech., 2012)'
_computing_structure_refinement 'SHELXL-97 (Sheldrick, 2008)'
_computing_structure_solution 'SHELXS-97 (Sheldrick, 2008)'
_diffrn_ambient_temperature 293(2)
_diffrn_measured_fraction_theta_full 0.998
_diffrn_measured_fraction_theta_max 0.986
_diffrn_measurement_device_type 'Oxford Diffraction Gemini R Ultra'
_diffrn_measurement_method '\w scan'
_diffrn_radiation_monochromator graphite
_diffrn_radiation_source 'fine-focus sealed tube'
_diffrn_radiation_type MoK\a
_diffrn_radiation_wavelength 0.71073
_diffrn_reflns_av_R_equivalents 0.0247
_diffrn_reflns_av_sigmaI/netI 0.0280
_diffrn_reflns_limit_h_max 45
_diffrn_reflns_limit_h_min -45
_diffrn_reflns_limit_k_max 6
_diffrn_reflns_limit_k_min -5
_diffrn_reflns_limit_l_max 24
_diffrn_reflns_limit_l_min -24
_diffrn_reflns_number 10896
_diffrn_reflns_theta_full 25.00
_diffrn_reflns_theta_max 27.10
_diffrn_reflns_theta_min 3.48
_exptl_absorpt_coefficient_mu 1.067
_exptl_absorpt_correction_T_max 0.8564
_exptl_absorpt_correction_T_min 0.7915
_exptl_absorpt_correction_type multi-scan
_exptl_absorpt_process_details
;
CrysAlis (Oxford Diffraction, 2006)
;
_exptl_crystal_colour pink
_exptl_crystal_density_diffrn 1.706
_exptl_crystal_density_method 'not measured'
_exptl_crystal_description block
_exptl_crystal_F_000 1776
_exptl_crystal_size_max 0.23
_exptl_crystal_size_mid 0.20
_exptl_crystal_size_min 0.15
_refine_diff_density_max 0.736
_refine_diff_density_min -0.321
_refine_diff_density_rms 0.061
_refine_ls_extinction_method none
_refine_ls_goodness_of_fit_ref 1.060
_refine_ls_hydrogen_treatment mixed
_refine_ls_matrix_type full
_refine_ls_number_parameters 269
_refine_ls_number_reflns 3681
_refine_ls_number_restraints 0
_refine_ls_restrained_S_all 1.060
_refine_ls_R_factor_all 0.0358
_refine_ls_R_factor_gt 0.0309
_refine_ls_shift/su_max 0.016
_refine_ls_shift/su_mean 0.001
_refine_ls_structure_factor_coef Fsqd
_refine_ls_weighting_details 'calc w=1/[\s^2^(Fo^2^)+(0.0320P)^2^+4.6537P] where P=(Fo^2^+2Fc^2^)/3'
_refine_ls_weighting_scheme calc
_refine_ls_wR_factor_gt 0.0743
_refine_ls_wR_factor_ref 0.0772
_reflns_number_gt 3284
_reflns_number_total 3681
_reflns_threshold_expression >2\s(I)
_cod_data_source_file c3ce42625d3.cif
_cod_data_source_block Compound-1
_cod_database_code 7216808

loop_
_symmetry_equiv_pos_as_xyz
'x, y, z'
'-x, y, -z+1/2'
'x+1/2, y+1/2, z'
'-x+1/2, y+1/2, -z+1/2'
'-x, -y, -z'
'x, -y, z-1/2'
'-x+1/2, -y+1/2, -z'
'x+1/2, -y+1/2, z-1/2'

loop_
_atom_site_label
_atom_site_type_symbol
_atom_site_fract_x
_atom_site_fract_y
_atom_site_fract_z
_atom_site_U_iso_or_equiv
_atom_site_adp_type
_atom_site_occupancy
_atom_site_symmetry_multiplicity
_atom_site_calc_flag
_atom_site_refinement_flags
_atom_site_disorder_assembly
_atom_site_disorder_group
Co1 Co 0.873574(7) 0.84470(5) 0.820270(13) 0.01830(9) Uani 1 1 d . . .
C1 C 0.87982(5) 0.5701(4) 1.04345(10) 0.0179(4) Uani 1 1 d . . .
C2 C 0.87231(6) 0.6654(4) 1.10330(10) 0.0194(4) Uani 1 1 d . . .
H2 H 0.8552 0.8043 1.0961 0.023 Uiso 1 1 calc R . .
C3 C 0.89032(6) 0.5536(4) 1.17397(10) 0.0195(4) Uani 1 1 d . . .
C4 C 0.91536(6) 0.3445(4) 1.18397(11) 0.0213(4) Uani 1 1 d . . .
H4 H 0.9270 0.2666 1.2309 0.026 Uiso 1 1 calc R . .
C5 C 0.92313(6) 0.2510(4) 1.12421(11) 0.0202(4) Uani 1 1 d . . .
C6 C 0.90563(6) 0.3627(4) 1.05400(10) 0.0202(4) Uani 1 1 d . . .
H6 H 0.9110 0.3004 1.0141 0.024 Uiso 1 1 calc R . .
C7 C 0.86250(6) 0.7077(4) 0.96874(10) 0.0187(4) Uani 1 1 d . . .
C8 C 0.88562(5) 0.6650(4) 1.24176(10) 0.0180(4) Uani 1 1 d . . .
C9 C 0.96055(6) -0.0692(4) 1.08975(12) 0.0260(4) Uani 1 1 d . . .
H9A H 0.9392 -0.0454 1.0400 0.031 Uiso 1 1 calc R . .
H9B H 0.9641 -0.2502 1.0994 0.031 Uiso 1 1 calc R . .
C10 C 1.03749(6) 0.2943(4) 1.07377(12) 0.0266(4) Uani 1 1 d . . .
H10 H 1.0476 0.4331 1.0572 0.032 Uiso 1 1 calc R . .
C11 C 1.03571(6) -0.0452(4) 1.12821(11) 0.0241(4) Uani 1 1 d . . .
H11 H 1.0427 -0.1931 1.1568 0.029 Uiso 1 1 calc R . .
C12 C 0.79396(6) 0.8930(4) 0.68337(12) 0.0289(5) Uani 1 1 d . . .
H12 H 0.8032 1.0442 0.6711 0.035 Uiso 1 1 calc R . .
C13 C 0.75531(7) 0.5708(4) 0.67782(13) 0.0343(5) Uani 1 1 d . . .
H13 H 0.7337 0.4573 0.6624 0.041 Uiso 1 1 calc R . .
C14 C 0.79026(6) 0.5532(4) 0.74011(13) 0.0326(5) Uani 1 1 d . . .
H14 H 0.7967 0.4230 0.7754 0.039 Uiso 1 1 calc R . .
C15 C 0.72850(7) 0.8845(5) 0.56977(12) 0.0361(5) Uani 1 1 d . . .
H15A H 0.7211 1.0570 0.5765 0.043 Uiso 1 1 calc R A 1
H15B H 0.7042 0.7813 0.5538 0.043 Uiso 1 1 calc R A 1
C16 C 0.7447(2) 0.8818(15) 0.5084(3) 0.038(2) Uani 0.432(11) 1 d P . 1
H16A H 0.7244 0.9539 0.4627 0.046 Uiso 0.432(11) 1 calc PR . 1
H16B H 0.7686 0.9882 0.5239 0.046 Uiso 0.432(11) 1 calc PR . 1
C16' C 0.72983(14) 0.7372(13) 0.5031(2) 0.0353(17) Uani 0.568(11) 1 d P . 2
H16C H 0.7247 0.5592 0.5085 0.042 Uiso 0.568(11) 1 calc PR . 2
H16D H 0.7085 0.7986 0.4570 0.042 Uiso 0.568(11) 1 calc PR . 2
N1 N 0.99797(5) 0.0388(3) 1.09169(9) 0.0227(3) Uani 1 1 d . . .
N2 N 0.99847(5) 0.2608(4) 1.05588(10) 0.0294(4) Uani 1 1 d . . .
N3 N 1.06181(5) 0.1097(3) 1.11836(9) 0.0239(4) Uani 1 1 d . . .
N4 N 0.81474(5) 0.7560(3) 0.74350(9) 0.0253(4) Uani 1 1 d . . .
N5 N 0.75810(5) 0.7884(3) 0.64216(9) 0.0276(4) Uani 1 1 d . . .
O1 O 0.87545(4) 0.6417(2) 0.91947(7) 0.0233(3) Uani 1 1 d . . .
O2 O 0.83787(5) 0.8815(3) 0.96128(8) 0.0315(4) Uani 1 1 d . . .
O3 O 0.87779(4) 0.8981(3) 1.23900(7) 0.0231(3) Uani 1 1 d . . .
O4 O 0.89207(4) 0.5231(3) 1.29749(7) 0.0236(3) Uani 1 1 d . . .
O5 O 0.94926(4) 0.0448(3) 1.14344(8) 0.0280(3) Uani 1 1 d . . .
O1W O 0.85214(5) 1.1470(3) 0.86153(9) 0.0297(4) Uani 1 1 d . . .
H1A H 0.8463(8) 1.099(5) 0.8970(16) 0.045 Uiso 1 1 d . . .
H1B H 0.8640(9) 1.272(6) 0.8725(16) 0.045 Uiso 1 1 d . . .

loop_
_atom_site_aniso_label
_atom_site_aniso_U_11
_atom_site_aniso_U_22
_atom_site_aniso_U_33
_atom_site_aniso_U_23
_atom_site_aniso_U_13
_atom_site_aniso_U_12
Co1 0.02052(15) 0.01916(14) 0.01488(14) 0.00045(10) 0.00679(11) -0.00147(10)
C1 0.0182(9) 0.0205(9) 0.0148(8) -0.0008(7) 0.0063(7) -0.0027(7)
C2 0.0216(9) 0.0188(9) 0.0189(9) 0.0006(7) 0.0094(8) 0.0018(7)
C3 0.0236(9) 0.0188(9) 0.0180(9) -0.0003(8) 0.0102(8) -0.0013(8)
C4 0.0244(10) 0.0229(10) 0.0172(9) 0.0036(8) 0.0091(8) 0.0010(8)
C5 0.0208(9) 0.0172(9) 0.0243(10) 0.0019(8) 0.0109(8) 0.0012(7)
C6 0.0245(10) 0.0208(9) 0.0183(9) -0.0033(7) 0.0119(8) -0.0014(8)
C7 0.0200(9) 0.0216(10) 0.0150(9) -0.0017(7) 0.0076(8) -0.0040(8)
C8 0.0172(9) 0.0221(9) 0.0144(8) -0.0001(7) 0.0059(7) -0.0009(7)
C9 0.0229(10) 0.0222(10) 0.0361(11) -0.0040(9) 0.0151(9) 0.0003(8)
C10 0.0254(10) 0.0269(11) 0.0274(10) 0.0036(9) 0.0106(9) -0.0001(8)
C11 0.0226(10) 0.0211(10) 0.0259(10) 0.0011(8) 0.0070(8) 0.0013(8)
C12 0.0278(11) 0.0269(11) 0.0268(11) 0.0031(9) 0.0058(9) -0.0033(9)
C13 0.0277(11) 0.0310(12) 0.0384(13) 0.0033(10) 0.0074(10) -0.0072(9)
C14 0.0297(11) 0.0291(11) 0.0328(12) 0.0080(10) 0.0062(10) -0.0043(9)
C15 0.0255(11) 0.0451(14) 0.0277(11) 0.0048(10) 0.0003(9) 0.0076(10)
C16 0.039(4) 0.037(4) 0.027(3) 0.010(3) 0.001(3) 0.003(3)
C16' 0.023(2) 0.054(4) 0.023(2) 0.004(2) 0.0025(17) -0.005(3)
N1 0.0226(8) 0.0203(8) 0.0267(8) -0.0001(7) 0.0115(7) 0.0007(7)
N2 0.0262(9) 0.0286(9) 0.0331(10) 0.0075(8) 0.0118(8) 0.0030(8)
N3 0.0208(8) 0.0258(9) 0.0233(8) -0.0003(7) 0.0070(7) -0.0019(7)
N4 0.0228(8) 0.0266(9) 0.0219(8) 0.0016(7) 0.0042(7) -0.0014(7)
N5 0.0237(9) 0.0323(10) 0.0222(9) 0.0020(8) 0.0044(7) 0.0016(8)
O1 0.0337(8) 0.0232(7) 0.0171(6) 0.0017(5) 0.0145(6) 0.0029(6)
O2 0.0391(9) 0.0348(8) 0.0270(8) 0.0124(7) 0.0199(7) 0.0164(7)
O3 0.0333(8) 0.0198(7) 0.0187(7) -0.0003(5) 0.0130(6) 0.0027(6)
O4 0.0335(8) 0.0226(7) 0.0173(6) 0.0025(6) 0.0130(6) 0.0008(6)
O5 0.0320(8) 0.0266(7) 0.0302(8) 0.0062(6) 0.0175(7) 0.0113(6)
O1W 0.0448(10) 0.0202(7) 0.0323(8) 0.0005(7) 0.0240(8) -0.0023(7)

loop_
_atom_type_symbol
_atom_type_description
_atom_type_scat_dispersion_real
_atom_type_scat_dispersion_imag
_atom_type_scat_source
C C 0.0033 0.0016 'International Tables Vol C Tables 4.2.6.8 and 6.1.1.4'
H H 0.0000 0.0000 'International Tables Vol C Tables 4.2.6.8 and 6.1.1.4'
N N 0.0061 0.0033 'International Tables Vol C Tables 4.2.6.8 and 6.1.1.4'
O O 0.0106 0.0060 'International Tables Vol C Tables 4.2.6.8 and 6.1.1.4'
Co Co 0.3494 0.9721 'International Tables Vol C Tables 4.2.6.8 and 6.1.1.4'

loop_
_geom_angle_atom_site_label_1
_geom_angle_atom_site_label_2
_geom_angle_atom_site_label_3
_geom_angle
_geom_angle_site_symmetry_1
_geom_angle_site_symmetry_3
O1W Co1 N4 91.01(7) . .
O1W Co1 O3 86.92(6) . 6_575
N4 Co1 O3 88.26(6) . 6_575
O1W Co1 O4 165.53(6) . 6_565
N4 Co1 O4 87.82(6) . 6_565
O3 Co1 O4 107.46(5) 6_575 6_565
O1W Co1 N3 100.92(7) . 5_767
N4 Co1 N3 167.04(7) . 5_767
O3 Co1 N3 87.37(6) 6_575 5_767
O4 Co1 N3 81.87(6) 6_565 5_767
O1W Co1 O1 85.36(6) . .
N4 Co1 O1 100.40(6) . .
O3 Co1 O1 168.48(5) 6_575 .
O4 Co1 O1 80.67(5) 6_565 .
N3 Co1 O1 85.71(6) 5_767 .
C2 C1 C6 120.26(17) . .
C2 C1 C7 118.94(17) . .
C6 C1 C7 120.60(16) . .
C3 C2 C1 120.06(17) . .
C3 C2 H2 120.0 . .
C1 C2 H2 120.0 . .
C2 C3 C4 119.55(16) . .
C2 C3 C8 121.50(17) . .
C4 C3 C8 118.81(16) . .
C3 C4 C5 120.27(17) . .
C3 C4 H4 119.9 . .
C5 C4 H4 119.9 . .
C6 C5 O5 126.14(17) . .
C6 C5 C4 120.46(18) . .
O5 C5 C4 113.41(16) . .
C5 C6 C1 119.38(17) . .
C5 C6 H6 120.3 . .
C1 C6 H6 120.3 . .
O2 C7 O1 125.22(17) . .
O2 C7 C1 117.65(16) . .
O1 C7 C1 117.08(16) . .
O3 C8 O4 125.33(17) . .
O3 C8 C3 116.41(16) . .
O4 C8 C3 118.12(16) . .
O5 C9 N1 111.07(17) . .
O5 C9 H9A 109.4 . .
N1 C9 H9A 109.4 . .
O5 C9 H9B 109.4 . .
N1 C9 H9B 109.4 . .
H9A C9 H9B 108.0 . .
N2 C10 N3 114.67(18) . .
N2 C10 H10 122.7 . .
N3 C10 H10 122.7 . .
N3 C11 N1 110.72(18) . .
N3 C11 H11 124.6 . .
N1 C11 H11 124.6 . .
N4 C12 N5 111.83(19) . .
N4 C12 H12 124.1 . .
N5 C12 H12 124.1 . .
C14 C13 N5 106.15(19) . .
C14 C13 H13 126.9 . .
N5 C13 H13 126.9 . .
C13 C14 N4 109.85(19) . .
C13 C14 H14 125.1 . .
N4 C14 H14 125.1 . .
N5 C15 C16 112.6(3) . .
N5 C15 C16' 112.1(2) . .
C16 C15 C16' 34.8(3) . .
N5 C15 H15A 109.1 . .
C16 C15 H15A 109.1 . .
C16' C15 H15A 134.0 . .
N5 C15 H15B 109.1 . .
C16 C15 H15B 109.1 . .
C16' C15 H15B 77.1 . .
H15A C15 H15B 107.8 . .
C16 C16 C15 112.8(8) 7_666 .
C16 C16 H16A 109.0 7_666 .
C15 C16 H16A 109.0 . .
C16 C16 H16B 109.0 7_666 .
C15 C16 H16B 109.0 . .
H16A C16 H16B 107.8 . .
C16' C16' C15 112.5(6) 7_666 .
C16' C16' H16C 109.1 7_666 .
C15 C16' H16C 109.1 . .
C16' C16' H16D 109.1 7_666 .
C15 C16' H16D 109.1 . .
H16C C16' H16D 107.8 . .
C11 N1 N2 109.59(16) . .
C11 N1 C9 128.61(18) . .
N2 N1 C9 121.76(16) . .
C10 N2 N1 102.29(17) . .
C11 N3 C10 102.74(16) . .
C11 N3 Co1 131.60(14) . 5_767
C10 N3 Co1 123.11(13) . 5_767
C12 N4 C14 105.02(17) . .
C12 N4 Co1 123.94(14) . .
C14 N4 Co1 130.98(14) . .
C12 N5 C13 107.15(18) . .
C12 N5 C15 125.81(19) . .
C13 N5 C15 126.95(19) . .
C7 O1 Co1 129.85(12) . .
C8 O3 Co1 132.22(12) . 6_576
C8 O4 Co1 138.33(13) . 6_566
C5 O5 C9 120.44(16) . .
Co1 O1W H1A 110.1(19) . .
Co1 O1W H1B 121(2) . .
H1A O1W H1B 109(3) . .

loop_
_geom_bond_atom_site_label_1
_geom_bond_atom_site_label_2
_geom_bond_distance
_geom_bond_site_symmetry_2
Co1 O1W 2.0673(15) .
Co1 N4 2.0949(17) .
Co1 O3 2.1308(13) 6_575
Co1 O4 2.1523(14) 6_565
Co1 N3 2.1602(17) 5_767
Co1 O1 2.1791(13) .
C1 C2 1.389(2) .
C1 C6 1.395(3) .
C1 C7 1.513(3) .
C2 C3 1.390(3) .
C2 H2 0.9300 .
C3 C4 1.387(3) .
C3 C8 1.511(2) .
C4 C5 1.388(3) .
C4 H4 0.9300 .
C5 C6 1.381(3) .
C5 O5 1.387(2) .
C6 H6 0.9300 .
C7 O2 1.242(2) .
C7 O1 1.270(2) .
C8 O3 1.256(2) .
C8 O4 1.257(2) .
C9 O5 1.398(2) .
C9 N1 1.451(2) .
C9 H9A 0.9700 .
C9 H9B 0.9700 .
C10 N2 1.318(3) .
C10 N3 1.360(3) .
C10 H10 0.9300 .
C11 N3 1.317(3) .
C11 N1 1.331(2) .
C11 H11 0.9300 .
C12 N4 1.318(3) .
C12 N5 1.334(3) .
C12 H12 0.9300 .
C13 C14 1.352(3) .
C13 N5 1.364(3) .
C13 H13 0.9300 .
C14 N4 1.370(3) .
C14 H14 0.9300 .
C15 N5 1.469(3) .
C15 C16 1.523(7) .
C15 C16' 1.526(5) .
C15 H15A 0.9700 .
C15 H15B 0.9700 .
C16 C16 1.511(14) 7_666
C16 H16A 0.9700 .
C16 H16B 0.9700 .
C16' C16' 1.514(10) 7_666
C16' H16C 0.9700 .
C16' H16D 0.9700 .
N1 N2 1.364(2) .
N3 Co1 2.1602(16) 5_767
O3 Co1 2.1308(13) 6_576
O4 Co1 2.1523(14) 6_566
O1W H1A 0.83(3) .
O1W H1B 0.77(3) .

loop_
_geom_hbond_atom_site_label_D
_geom_hbond_atom_site_label_H
_geom_hbond_atom_site_label_A
_geom_hbond_distance_DH
_geom_hbond_distance_HA
_geom_hbond_distance_DA
_geom_hbond_angle_DHA
_geom_hbond_site_symmetry_A
O1W H1B O4 0.77(3) 2.34(3) 2.842(2) 124(3) 6_575

loop_
_geom_torsion_atom_site_label_1
_geom_torsion_atom_site_label_2
_geom_torsion_atom_site_label_3
_geom_torsion_atom_site_label_4
_geom_torsion
_geom_torsion_site_symmetry_1
_geom_torsion_site_symmetry_4
C6 C1 C2 C3 -0.4(3) . .
C7 C1 C2 C3 -175.24(17) . .
C1 C2 C3 C4 -0.8(3) . .
C1 C2 C3 C8 174.90(17) . .
C2 C3 C4 C5 1.5(3) . .
C8 C3 C4 C5 -174.39(17) . .
C3 C4 C5 C6 -0.9(3) . .
C3 C4 C5 O5 178.85(17) . .
O5 C5 C6 C1 179.97(18) . .
C4 C5 C6 C1 -0.3(3) . .
C2 C1 C6 C5 1.0(3) . .
C7 C1 C6 C5 175.75(17) . .
C2 C1 C7 O2 -9.2(3) . .
C6 C1 C7 O2 175.92(18) . .
C2 C1 C7 O1 168.39(17) . .
C6 C1 C7 O1 -6.4(3) . .
C2 C3 C8 O3 -24.2(3) . .
C4 C3 C8 O3 151.55(18) . .
C2 C3 C8 O4 159.79(18) . .
C4 C3 C8 O4 -24.4(3) . .
N5 C13 C14 N4 -0.2(3) . .
N5 C15 C16 C16 61.2(9) . 7_666
C16' C15 C16 C16 -35.4(6) . 7_666
N5 C15 C16' C16' -63.1(7) . 7_666
C16 C15 C16' C16' 35.2(5) . 7_666
N3 C11 N1 N2 -0.4(2) . .
N3 C11 N1 C9 -177.71(18) . .
O5 C9 N1 C11 95.1(2) . .
O5 C9 N1 N2 -82.0(2) . .
N3 C10 N2 N1 0.0(2) . .
C11 N1 N2 C10 0.2(2) . .
C9 N1 N2 C10 177.78(18) . .
N1 C11 N3 C10 0.3(2) . .
N1 C11 N3 Co1 162.07(14) . 5_767
N2 C10 N3 C11 -0.2(2) . .
N2 C10 N3 Co1 -163.96(14) . 5_767
N5 C12 N4 C14 -0.4(2) . .
N5 C12 N4 Co1 177.08(13) . .
C13 C14 N4 C12 0.4(3) . .
C13 C14 N4 Co1 -176.85(15) . .
O1W Co1 N4 C12 72.00(17) . .
O3 Co1 N4 C12 -14.89(17) 6_575 .
O4 Co1 N4 C12 -122.43(17) 6_565 .
N3 Co1 N4 C12 -85.2(3) 5_767 .
O1 Co1 N4 C12 157.47(17) . .
O1W Co1 N4 C14 -111.24(19) . .
O3 Co1 N4 C14 161.88(19) 6_575 .
O4 Co1 N4 C14 54.33(19) 6_565 .
N3 Co1 N4 C14 91.5(3) 5_767 .
O1 Co1 N4 C14 -25.8(2) . .
N4 C12 N5 C13 0.3(3) . .
N4 C12 N5 C15 -176.55(19) . .
C14 C13 N5 C12 0.0(3) . .
C14 C13 N5 C15 176.8(2) . .
C16 C15 N5 C12 63.2(5) . .
C16' C15 N5 C12 101.0(4) . .
C16 C15 N5 C13 -113.0(4) . .
C16' C15 N5 C13 -75.2(4) . .
O2 C7 O1 Co1 17.0(3) . .
C1 C7 O1 Co1 -160.43(12) . .
O1W Co1 O1 C7 7.31(17) . .
N4 Co1 O1 C7 -82.87(17) . .
O3 Co1 O1 C7 55.4(3) 6_575 .
O4 Co1 O1 C7 -168.90(17) 6_565 .
N3 Co1 O1 C7 108.65(17) 5_767 .
O4 C8 O3 Co1 2.2(3) . 6_576
C3 C8 O3 Co1 -173.50(12) . 6_576
O3 C8 O4 Co1 133.56(18) . 6_566
C3 C8 O4 Co1 -50.8(3) . 6_566
C6 C5 O5 C9 0.5(3) . .
C4 C5 O5 C9 -179.15(17) . .
N1 C9 O5 C5 93.0(2) . .
